data_4027942
loop_
_publ_author_name
'Jan V\'avra'
'Luk\'a\<s Severa'
'Ivana C\'isa\<rov\'a'
'Blanka Klepet\'a\<rov\'a'
'David \<Saman'
'Du\<san Koval'
'V\'aclav Ka\<si\<cka'
'Filip Tepl\'y'

_publ_section_title
;
 Search for Conglomerate in Set of [7]Helquat Salts: Multigram Resolution
 of Helicene-Viologen Hybrid by Preferential Crystallization
;
_journal_name_full 'Journal of Organic Chemistry'
_journal_page_first 1329
_journal_page_last 1342
_journal_paper_doi 10.1021/jo301615k
_journal_volume 78
_journal_year 2013
_chemical_formula_moiety 'C30 H26 Cl2 N2'
_chemical_formula_sum 'C30 H26 Cl2 N2'
_chemical_formula_weight 485.46
_space_group_IT_number 52
_symmetry_cell_setting orthorhombic
_symmetry_space_group_name_Hall '-P 2a 2bc'
_symmetry_space_group_name_H-M 'P n n a'
_atom_sites_solution_hydrogens geom
_atom_sites_solution_primary direct
_audit_creation_date 11-08-10
_audit_creation_method CRYSTALS_ver_14.05
_cell_angle_alpha 90
_cell_angle_beta 90
_cell_angle_gamma 90
_cell_formula_units_Z 4
_cell_length_a 11.4978(10)
_cell_length_b 11.5190(13)
_cell_length_c 18.4158(15)
_cell_measurement_reflns_used 0
_cell_measurement_temperature 170
_cell_measurement_theta_max 0
_cell_measurement_theta_min 0
_cell_volume 2439.0(4)
_computing_cell_refinement 'CrysAlis RED, (Oxford Diffraction, 2002)'
_computing_data_collection 'Xcalibur, (Oxford Diffraction, 2002)'
_computing_data_reduction 'CrysAlis RED, (Oxford Diffraction, 2002)'
_computing_molecular_graphics 'CAMERON (Watkin et al., 1996)'
_computing_publication_material 'CRYSTALS (Betteridge et al., 2003)'
_computing_structure_refinement 'CRYSTALS (Betteridge et al., 2003)'
_computing_structure_solution 'SIR92 (Altomare et al., 1994)'
_diffrn_ambient_temperature 170
_diffrn_measured_fraction_theta_full 0.996
_diffrn_measured_fraction_theta_max 0.952
_diffrn_measurement_device Area
_diffrn_measurement_device_type 'Oxford Diffraction XCALIBUR'
_diffrn_measurement_method '\f & \w scans'
_diffrn_radiation_monochromator graphite
_diffrn_radiation_type 'Cu K\a'
_diffrn_radiation_wavelength 1.54180
_diffrn_reflns_av_R_equivalents 0.075
_diffrn_reflns_limit_h_max 14
_diffrn_reflns_limit_h_min 0
_diffrn_reflns_limit_k_max 13
_diffrn_reflns_limit_k_min 0
_diffrn_reflns_limit_l_max 21
_diffrn_reflns_limit_l_min 0
_diffrn_reflns_number 2428
_diffrn_reflns_theta_full 68.092
_diffrn_reflns_theta_max 75.658
_diffrn_reflns_theta_min 4.528
_diffrn_standards_number 0
_exptl_absorpt_coefficient_mu 2.549
_exptl_absorpt_correction_T_max 1.00
_exptl_absorpt_correction_T_min 1.00
_exptl_absorpt_correction_type numerical
_exptl_absorpt_process_details
; 
 Analytical Absorption (De Meulenaer & Tompa, 1965) 
;
_exptl_crystal_density_diffrn 1.322
_exptl_crystal_F_000 1016
_refine_diff_density_max 1.20
_refine_diff_density_min -0.52
_refine_ls_extinction_coef 93(18)
_refine_ls_extinction_method 'Larson (1970), Equation 22'
_refine_ls_goodness_of_fit_ref 0.9865
_refine_ls_hydrogen_treatment none
_refine_ls_matrix_type full
_refine_ls_number_parameters 160
_refine_ls_number_reflns 1525
_refine_ls_number_restraints 0
_refine_ls_R_factor_all 0.1307
_refine_ls_R_factor_gt 0.0986
_refine_ls_shift/su_max 0.0082573
_refine_ls_shift/su_mean 0.2692609
_refine_ls_structure_factor_coef F
_refine_ls_weighting_details
;
 Method, part 1, Chebychev polynomial, (Watkin, 1994, Prince, 1982) 
 [weight] = 1.0/[A~0~*T~0~(x)+A~1~*T~1~(x) ... +A~n-1~]*T~n-1~(x)] 
 where A~i~ are the Chebychev coefficients listed below and x= Fcalc/Fmax 
 Method = Robust Weighting (Prince, 1982) 
 W = [weight] * [1-(deltaF/6*sigmaF)^2^]^2^ 
 A~i~ are: 
 26.6 -25.0 16.5 
;
_refine_ls_weighting_scheme calc
_refine_ls_wR_factor_all 0.0908
_refine_ls_wR_factor_gt 0.0811
_refine_ls_wR_factor_ref 0.0811
_reflns_limit_h_max 14
_reflns_limit_h_min 0
_reflns_limit_k_max 13
_reflns_limit_k_min 0
_reflns_limit_l_max 21
_reflns_limit_l_min 0
_reflns_number_gt 1525
_reflns_number_total 2428
_reflns_threshold_expression I>2.0\s(I)
_oxford_diffrn_Wilson_B_factor 3.01
_oxford_diffrn_Wilson_scale 0.09
_oxford_refine_ls_r_factor_ref 0.0986
_oxford_refine_ls_scale 3.545(19)
_oxford_reflns_number_all 2426
_oxford_reflns_threshold_expression_ref I>2.0\s(I)
_oxford_structure_analysis_title 'RED_NOABS in Pnna'
_cod_data_source_file jo301615k_2_Cl.cif
_cod_data_source_block 1
_cod_original_sg_symbol_H-M 'P n n a '
_cod_database_code 4027942

loop_
_symmetry_equiv_pos_as_xyz
x,y,z
-x,-y,-z
-x,y+1/2,z+1/2
x,-y+1/2,-z+1/2
x+1/2,-y+1/2,z+1/2
-x+1/2,y+1/2,-z+1/2
-x+1/2,-y,z
x+1/2,y,-z

loop_
_atom_site_label
_atom_site_type_symbol
_atom_site_fract_x
_atom_site_fract_y
_atom_site_fract_z
_atom_site_U_iso_or_equiv
_atom_site_occupancy
_atom_site_adp_type
_atom_site_refinement_flags_posn
_atom_site_refinement_flags_adp
Cl1 Cl 0.2500 0.5000 0.45944(9) 0.0383 1.0000 Uani S T
Cl2 Cl 0.3815(3) 0.9474(3) 0.48701(16) 0.0545 0.5000 Uani . .
N3 N 0.2926(4) 0.7002(4) 0.6055(2) 0.0338 1.0000 Uani . .
C4 C 0.3903(4) 0.6754(5) 0.5670(3) 0.0376 1.0000 Uani . .
C5 C 0.4872(5) 0.6340(5) 0.6015(3) 0.0401 1.0000 Uani . .
C6 C 0.4824(4) 0.6087(4) 0.6755(3) 0.0357 1.0000 Uani . .
C7 C 0.3778(4) 0.6267(4) 0.7140(3) 0.0290 1.0000 Uani . .
C8 C 0.2843(4) 0.6848(4) 0.6783(2) 0.0273 1.0000 Uani . .
C9 C 0.1782(4) 0.7285(4) 0.7137(3) 0.0281 1.0000 Uani . .
C10 C 0.0733(4) 0.7213(4) 0.6763(3) 0.0296 1.0000 Uani . .
C11 C -0.0340(4) 0.7387(4) 0.7121(3) 0.0319 1.0000 Uani . .
C12 C -0.1433(4) 0.7332(5) 0.6688(3) 0.0410 1.0000 Uani . .
C13 C 0.0803(4) 0.6995(4) 0.5964(3) 0.0350 1.0000 Uani . .
C14 C 0.1912(4) 0.7494(5) 0.5661(3) 0.0361 1.0000 Uani . .
C15 C 0.3707(4) 0.5886(4) 0.7882(3) 0.0315 1.0000 Uani . .
C16 C 0.4667(5) 0.5466(5) 0.8218(3) 0.0419 1.0000 Uani . .
C17 C 0.5730(5) 0.5367(5) 0.7842(4) 0.0466 1.0000 Uani . .
C18 C 0.5808(4) 0.5656(4) 0.7132(3) 0.0435 1.0000 Uani . .
H41 H 0.3905 0.6864 0.5165 0.0450 1.0000 Uiso R .
H51 H 0.5564 0.6235 0.5755 0.0482 1.0000 Uiso R .
H121 H -0.2097 0.7290 0.6996 0.0620 1.0000 Uiso R .
H122 H -0.1501 0.8005 0.6383 0.0619 1.0000 Uiso R .
H123 H -0.1420 0.6651 0.6391 0.0618 1.0000 Uiso R .
H131 H 0.0156 0.7382 0.5718 0.0416 1.0000 Uiso R .
H132 H 0.0765 0.6164 0.5870 0.0420 1.0000 Uiso R .
H142 H 0.1907 0.8342 0.5728 0.0430 1.0000 Uiso R .
H141 H 0.1972 0.7318 0.5145 0.0432 1.0000 Uiso R .
H151 H 0.3001 0.5925 0.8134 0.0377 1.0000 Uiso R .
H161 H 0.4629 0.5237 0.8699 0.0501 1.0000 Uiso R .
H171 H 0.6403 0.5098 0.8089 0.0562 1.0000 Uiso R .
H181 H 0.6523 0.5569 0.6879 0.0519 1.0000 Uiso R .

loop_
_atom_site_aniso_label
_atom_site_aniso_U_11
_atom_site_aniso_U_22
_atom_site_aniso_U_33
_atom_site_aniso_U_23
_atom_site_aniso_U_13
_atom_site_aniso_U_12
Cl1 0.0376(8) 0.0379(9) 0.0393(9) 0.0000 0.0000 0.0045(8)
Cl2 0.0600(17) 0.0539(16) 0.0495(16) 0.0105(13) 0.0160(14) -0.0025(13)
N3 0.036(2) 0.038(2) 0.028(2) -0.0039(17) 0.0050(17) -0.0029(17)
C4 0.035(3) 0.049(3) 0.029(3) -0.008(2) 0.011(2) -0.003(2)
C5 0.037(3) 0.044(3) 0.039(3) -0.008(2) 0.010(2) -0.004(2)
C6 0.030(2) 0.031(3) 0.046(3) -0.003(2) 0.009(2) 0.0019(19)
C7 0.029(2) 0.022(2) 0.036(3) -0.0039(19) 0.004(2) -0.0003(18)
C8 0.030(2) 0.027(2) 0.025(2) -0.0008(18) 0.0053(18) -0.0030(17)
C9 0.029(2) 0.026(2) 0.029(2) -0.0016(18) -0.002(2) -0.0020(18)
C10 0.033(2) 0.029(2) 0.028(2) 0.0007(18) -0.003(2) -0.001(2)
C11 0.028(2) 0.033(2) 0.034(2) 0.003(2) -0.003(2) -0.0041(19)
C12 0.029(2) 0.048(3) 0.046(3) -0.007(3) -0.003(2) -0.001(2)
C13 0.038(3) 0.040(3) 0.027(2) -0.005(2) -0.002(2) -0.006(2)
C14 0.036(2) 0.041(3) 0.031(3) -0.003(2) -0.003(2) -0.001(2)
C15 0.031(2) 0.026(2) 0.037(3) -0.002(2) 0.002(2) 0.0005(18)
C16 0.047(3) 0.034(3) 0.045(3) 0.003(2) -0.006(2) 0.004(2)
C17 0.036(3) 0.039(3) 0.064(4) 0.008(2) 0.000(3) 0.006(2)
C18 0.031(3) 0.036(3) 0.064(4) 0.005(3) 0.005(3) 0.006(2)

loop_
_atom_type_symbol
_atom_type_scat_dispersion_real
_atom_type_scat_dispersion_imag
_atom_type_scat_Cromer_Mann_a1
_atom_type_scat_Cromer_Mann_b1
_atom_type_scat_Cromer_Mann_a2
_atom_type_scat_Cromer_Mann_b2
_atom_type_scat_Cromer_Mann_a3
_atom_type_scat_Cromer_Mann_b3
_atom_type_scat_Cromer_Mann_a4
_atom_type_scat_Cromer_Mann_b4
_atom_type_scat_Cromer_Mann_c
_atom_type_scat_source
C 0.0181 0.0091 2.3100 20.8439 1.0200 10.2075 1.5886 0.5687 0.8650 51.6512 0.2156 'International Tables Vol C 4.2.6.8 and 6.1.1.4'
H 0.0000 0.0000 0.4930 10.5109 0.3229 26.1257 0.1402 3.1424 0.0408 57.7998 0.0030 'International Tables Vol C 4.2.6.8 and 6.1.1.4'
N 0.0311 0.0180 12.2126 0.0057 3.1322 9.8933 2.0125 28.9975 1.1663 0.5826 -11.5290 'International Tables Vol C 4.2.6.8 and 6.1.1.4'
Cl 0.3639 0.7018 11.4604 0.0104 7.1964 1.1662 6.2556 18.5194 1.6455 47.7784 -9.5574 'International Tables Vol C 4.2.6.8 and 6.1.1.4'
O 0.0492 0.0322 3.0485 13.2771 2.2868 5.7011 1.5463 0.3239 0.8670 32.9089 0.2508 'International Tables Vol C 4.2.6.8 and 6.1.1.4'

loop_
_geom_angle_atom_site_label_1
_geom_angle_site_symmetry_1
_geom_angle_atom_site_label_2
_geom_angle_atom_site_label_3
_geom_angle_site_symmetry_3
_geom_angle
_geom_angle_publ_flag
C4 . N3 C8 . 123.2(4) yes
C4 . N3 C14 . 118.3(4) yes
C8 . N3 C14 . 118.5(4) yes
N3 . C4 C5 . 120.3(5) yes
N3 . C4 H41 . 119.4 no
C5 . C4 H41 . 120.3 no
C4 . C5 C6 . 119.6(5) yes
C4 . C5 H51 . 120.0 no
C6 . C5 H51 . 120.5 no
C5 . C6 C7 . 119.6(5) yes
C5 . C6 C18 . 121.3(5) yes
C7 . C6 C18 . 119.1(5) yes
C6 . C7 C8 . 118.7(4) yes
C6 . C7 C15 . 118.7(4) yes
C8 . C7 C15 . 122.6(4) yes
C7 . C8 N3 . 117.6(4) yes
C7 . C8 C9 . 125.5(4) yes
N3 . C8 C9 . 116.8(4) yes
C8 . C9 C9 4_566 122.3(3) yes
C8 . C9 C10 . 118.6(4) yes
C9 4_566 C9 C10 . 119.0(3) yes
C9 . C10 C11 . 121.2(4) yes
C9 . C10 C13 . 116.8(4) yes
C11 . C10 C13 . 122.0(4) yes
C11 4_566 C11 C10 . 119.0(3) yes
C11 4_566 C11 C12 . 122.3(3) yes
C10 . C11 C12 . 118.7(4) yes
C11 . C12 H121 . 111.0 no
C11 . C12 H122 . 110.3 no
H121 . C12 H122 . 109.0 no
C11 . C12 H123 . 109.1 no
H121 . C12 H123 . 108.2 no
H122 . C12 H123 . 109.2 no
C10 . C13 C14 . 110.3(4) yes
C10 . C13 H131 . 109.8 no
C14 . C13 H131 . 107.4 no
C10 . C13 H132 . 109.7 no
C14 . C13 H132 . 110.3 no
H131 . C13 H132 . 109.3 no
C13 . C14 N3 . 109.8(4) yes
C13 . C14 H142 . 109.1 no
N3 . C14 H142 . 108.7 no
C13 . C14 H141 . 110.0 no
N3 . C14 H141 . 110.0 no
H142 . C14 H141 . 109.2 no
C7 . C15 C16 . 119.8(5) yes
C7 . C15 H151 . 120.3 no
C16 . C15 H151 . 119.9 no
C15 . C16 C17 . 120.8(5) yes
C15 . C16 H161 . 120.0 no
C17 . C16 H161 . 119.2 no
C16 . C17 C18 . 120.8(5) yes
C16 . C17 H171 . 119.8 no
C18 . C17 H171 . 119.4 no
C6 . C18 C17 . 120.5(5) yes
C6 . C18 H181 . 119.2 no
C17 . C18 H181 . 120.3 no

loop_
_geom_bond_atom_site_label_1
_geom_bond_atom_site_label_2
_geom_bond_site_symmetry_2
_geom_bond_distance
_geom_bond_publ_flag
N3 C4 . 1.358(6) yes
N3 C8 . 1.356(6) yes
N3 C14 . 1.485(6) yes
C4 C5 . 1.369(7) yes
C4 H41 . 0.939 no
C5 C6 . 1.395(7) yes
C5 H51 . 0.937 no
C6 C7 . 1.411(6) yes
C6 C18 . 1.417(7) yes
C7 C8 . 1.427(6) yes
C7 C15 . 1.437(7) yes
C8 C9 . 1.471(6) yes
C9 C9 4_566 1.427(9) yes
C9 C10 . 1.391(6) yes
C10 C11 . 1.413(7) yes
C10 C13 . 1.494(7) yes
C11 C11 4_566 1.421(10) yes
C11 C12 . 1.490(7) yes
C12 H121 . 0.953 no
C12 H122 . 0.960 no
C12 H123 . 0.956 no
C13 C14 . 1.506(7) yes
C13 H131 . 0.978 no
C13 H132 . 0.974 no
C14 H142 . 0.984 no
C14 H141 . 0.975 no
C15 C16 . 1.355(7) yes
C15 H151 . 0.936 no
C16 C17 . 1.410(8) yes
C16 H161 . 0.926 no
C17 C18 . 1.353(9) yes
C17 H171 . 0.949 no
C18 H181 . 0.950 no
